data_4304733
loop_
_publ_author_name
'Kazuya Arashiba'
'Hidetaka Iizuka'
'Shoji Matsukawa'
'Shigeki Kuwata'
'Yoshiaki Tanabe'
'Masakazu Iwasaki'
'Youichi Ishii'

_publ_contact_author_email ishii@chem.chuo-u.ac.jp
_publ_contact_author_fax +81-3-3817-1895
_publ_contact_author_name 'Prof. Youichi Ishii'
_publ_contact_author_phone +81-3-3817-1901
_publ_section_title
;
Synthesis, Structures, and Properties of Group 9- and Group 10-Group 6
Heterodinuclear Nitrosyl Complexes
;
_journal_name_full 'Inorganic Chemistry'
_journal_page_first 4264
_journal_page_last 4274
_journal_paper_doi 10.1021/ic702309h
_journal_volume 47
_journal_year 2008
_chemical_formula_moiety 'C47 H59 B O P Rh S2 W '
_chemical_formula_sum 'C47 H59 B O P Rh S2 W'
_chemical_formula_weight 1032.64
_space_group_IT_number 2
_symmetry_cell_setting triclinic
_symmetry_Int_Tables_number 2
_symmetry_space_group_name_Hall '-P 1'
_symmetry_space_group_name_H-M 'P -1'
_cell_angle_alpha 103.311(8)
_cell_angle_beta 94.657(8)
_cell_angle_gamma 73.725(8)
_cell_formula_units_Z 2
_cell_length_a 12.2357(12)
_cell_length_b 17.377(2)
_cell_length_c 11.6691(10)
_cell_measurement_reflns_used 25
_cell_measurement_temperature 293.1
_cell_measurement_theta_max 20.0
_cell_measurement_theta_min 19.7
_cell_volume 2317.3(4)
_computing_cell_refinement 'MSC/AFC Diffractometer Control'
_computing_data_collection 'MSC/AFC Diffractometer Control'
_computing_data_reduction CrystalStructure
_computing_publication_material 'CrystalStructure 3.8'
_computing_structure_refinement CRYSTALS
_computing_structure_solution 'DIRDIF99 (PATTY)'
_diffrn_measured_fraction_theta_full 0.997
_diffrn_measured_fraction_theta_max 0.997
_diffrn_measurement_device_type 'Rigaku AFC7S'
_diffrn_measurement_method \w-2\q
_diffrn_radiation_type 'Mo K\a'
_diffrn_radiation_wavelength 0.71069
_diffrn_reflns_limit_h_max 15
_diffrn_reflns_limit_h_min 0
_diffrn_reflns_limit_k_max 22
_diffrn_reflns_limit_k_min -21
_diffrn_reflns_limit_l_max 15
_diffrn_reflns_limit_l_min -15
_diffrn_reflns_number 11100
_diffrn_reflns_theta_full 27.49
_diffrn_reflns_theta_max 27.49
_diffrn_standards_decay_% -0.42
_diffrn_standards_interval_count 0
_diffrn_standards_number 3
_exptl_absorpt_coefficient_mu 2.995
_exptl_absorpt_correction_T_max 0.407
_exptl_absorpt_correction_T_min 0.315
_exptl_absorpt_correction_type psi-scan
_exptl_absorpt_process_details '(North, Phillips & Mathews, 1968)'
_exptl_crystal_colour orange
_exptl_crystal_density_diffrn 1.480
_exptl_crystal_density_method 'not measured'
_exptl_crystal_description prismatic
_exptl_crystal_F_000 1040.00
_exptl_crystal_size_max 1.00
_exptl_crystal_size_mid 0.30
_exptl_crystal_size_min 0.30
_refine_diff_density_max 1.61
_refine_diff_density_min -1.33
_refine_ls_extinction_coef 16(2)
_refine_ls_extinction_method 'Larson (1970) Crystallographic Computing eq. 22'
_refine_ls_goodness_of_fit_ref 1.014
_refine_ls_hydrogen_treatment refall
_refine_ls_number_parameters 547
_refine_ls_number_reflns 8546
_refine_ls_R_factor_gt 0.0314
_refine_ls_shift/su_max 0.0000
_refine_ls_structure_factor_coef F
_refine_ls_weighting_details 'w = 1/[0.0001Fo^2^ + 1.8000\s(Fo^2^) + 0.3000]'
_refine_ls_weighting_scheme calc
_refine_ls_wR_factor_ref 0.0319
_reflns_number_gt 8546
_reflns_number_total 10603
_reflns_threshold_expression F^2^>2.0\s(F^2^)
_cod_data_source_file ic702309h-file002_1.cif
_cod_data_source_block '_[Cp*Rh(PMe3)(mu-S)2W(O)Cp*][BPh4]'
_cod_original_formula_sum 'C47 H59 B O P Rh S2 W '
_cod_database_code 4304733

loop_
_symmetry_equiv_pos_site_id
_symmetry_equiv_pos_as_xyz
1 +X,+Y,+Z
2 -X,-Y,-Z

loop_
_atom_site_label
_atom_site_type_symbol
_atom_site_fract_x
_atom_site_fract_y
_atom_site_fract_z
_atom_site_U_iso_or_equiv
_atom_site_adp_type
_atom_site_occupancy
_atom_site_symmetry_multiplicity
_atom_site_calc_flag
_atom_site_refinement_flags
_atom_site_disorder_assembly
_atom_site_disorder_group
W(1) W 0.1759 0.3413 0.1354 0.04413(4) Uani 1.00 1 d . . .
Rh(1) Rh 0.0938 0.2647 0.2904 0.03892(8) Uani 1.00 1 d . . .
S(1) S 0.2111 0.2049 0.1215 0.0466(2) Uani 1.00 1 d . . .
S(2) S 0.1502 0.3893 0.3321 0.0609(3) Uani 1.00 1 d . . .
P(1) P 0.2480 0.2151 0.4061 0.0494(3) Uani 1.00 1 d . . .
O(1) O 0.0443 0.3723 0.0700 0.0669(10) Uani 1.00 1 d . . .
C(1) C 0.2355 0.3976 -0.0081 0.0581(14) Uani 1.00 1 d . . .
C(2) C 0.2551 0.4436 0.1035 0.0694(17) Uani 1.00 1 d . . .
C(3) C 0.3470 0.3926 0.1607 0.0657(16) Uani 1.00 1 d . . .
C(4) C 0.3782 0.3156 0.0846 0.0513(12) Uani 1.00 1 d . . .
C(5) C 0.3068 0.3182 -0.0173 0.0497(12) Uani 1.00 1 d . . .
C(6) C 0.1533 0.4277 -0.1007 0.091(2) Uani 1.00 1 d . . .
C(7) C 0.2004 0.5344 0.1504 0.121(2) Uani 1.00 1 d . . .
C(8) C 0.4055 0.4206 0.2741 0.114(2) Uani 1.00 1 d . . .
C(9) C 0.4766 0.2428 0.0976 0.0756(17) Uani 1.00 1 d . . .
C(10) C 0.3202 0.2496 -0.1246 0.0707(16) Uani 1.00 1 d . . .
C(11) C -0.0240 0.2127 0.3660 0.0460(11) Uani 1.00 1 d . . .
C(12) C -0.0603 0.3002 0.3951 0.0524(12) Uani 1.00 1 d . . .
C(13) C -0.0926 0.3264 0.2849 0.0633(15) Uani 1.00 1 d . . .
C(14) C -0.0710 0.2568 0.1923 0.0623(15) Uani 1.00 1 d . . .
C(15) C -0.0231 0.1859 0.2419 0.0521(13) Uani 1.00 1 d . . .
C(16) C -0.0071 0.1577 0.4509 0.0588(14) Uani 1.00 1 d . . .
C(17) C -0.0821 0.3534 0.5154 0.0814(18) Uani 1.00 1 d . . .
C(18) C -0.1470 0.4143 0.2765 0.109(2) Uani 1.00 1 d . . .
C(19) C -0.0995 0.2535 0.0638 0.107(2) Uani 1.00 1 d . . .
C(20) C 0.0056 0.0989 0.1731 0.0793(19) Uani 1.00 1 d . . .
C(21) C 0.3853 0.2218 0.3691 0.0762(18) Uani 1.00 1 d . . .
C(22) C 0.2322 0.2673 0.5593 0.0811(19) Uani 1.00 1 d . . .
C(23) C 0.2769 0.1075 0.4102 0.0826(19) Uani 1.00 1 d . . .
C(24) C 0.6356 0.1233 0.7188 0.0501(12) Uani 1.00 1 d . . .
C(25) C 0.6749 0.0930 0.8190 0.0686(16) Uani 1.00 1 d . . .
C(26) C 0.6205 0.0459 0.8657 0.085(2) Uani 1.00 1 d . . .
C(27) C 0.5250 0.0278 0.8100 0.085(2) Uani 1.00 1 d . . .
C(28) C 0.4834 0.0554 0.7088 0.0785(19) Uani 1.00 1 d . . .
C(29) C 0.5375 0.1025 0.6660 0.0618(14) Uani 1.00 1 d . . .
C(30) C 0.6063 0.2783 0.7391 0.0505(12) Uani 1.00 1 d . . .
C(31) C 0.6174 0.3084 0.8598 0.0634(15) Uani 1.00 1 d . . .
C(32) C 0.5439 0.3797 0.9199 0.083(2) Uani 1.00 1 d . . .
C(33) C 0.4561 0.4247 0.8616 0.094(2) Uani 1.00 1 d . . .
C(34) C 0.4420 0.3974 0.7446 0.088(2) Uani 1.00 1 d . . .
C(35) C 0.5157 0.3253 0.6839 0.0642(15) Uani 1.00 1 d . . .
C(36) C 0.6853 0.1760 0.5302 0.0464(11) Uani 1.00 1 d . . .
C(37) C 0.6870 0.2395 0.4757 0.0575(14) Uani 1.00 1 d . . .
C(38) C 0.6952 0.2298 0.3555 0.0683(17) Uani 1.00 1 d . . .
C(39) C 0.7046 0.1532 0.2824 0.0750(18) Uani 1.00 1 d . . .
C(40) C 0.7046 0.0884 0.3312 0.0677(16) Uani 1.00 1 d . . .
C(41) C 0.6959 0.1001 0.4528 0.0562(13) Uani 1.00 1 d . . .
C(42) C 0.8226 0.1758 0.7106 0.0451(11) Uani 1.00 1 d . . .
C(43) C 0.8734 0.2396 0.7551 0.0532(13) Uani 1.00 1 d . . .
C(44) C 0.9892 0.2266 0.7784 0.0654(16) Uani 1.00 1 d . . .
C(45) C 1.0611 0.1479 0.7566 0.0736(18) Uani 1.00 1 d . . .
C(46) C 1.0146 0.0835 0.7097 0.0774(18) Uani 1.00 1 d . . .
C(47) C 0.8996 0.0977 0.6877 0.0620(14) Uani 1.00 1 d . . .
B(1) B 0.6878 0.1883 0.6735 0.0448(12) Uani 1.00 1 d . . .
H(1) H 0.1141 0.4838 -0.0733 0.116 Uiso 1.00 1 c R . .
H(2) H 0.1937 0.4219 -0.1697 0.116 Uiso 1.00 1 c R . .
H(3) H 0.1000 0.3958 -0.1184 0.116 Uiso 1.00 1 c R . .
H(4) H 0.2280 0.5506 0.2282 0.147 Uiso 1.00 1 c R . .
H(5) H 0.2193 0.5652 0.1011 0.147 Uiso 1.00 1 c R . .
H(6) H 0.1201 0.5442 0.1511 0.147 Uiso 1.00 1 c R . .
H(7) H 0.4036 0.3864 0.3265 0.145 Uiso 1.00 1 c R . .
H(8) H 0.4824 0.4167 0.2598 0.145 Uiso 1.00 1 c R . .
H(9) H 0.3674 0.4759 0.3084 0.145 Uiso 1.00 1 c R . .
H(10) H 0.4490 0.1959 0.0905 0.092 Uiso 1.00 1 c R . .
H(11) H 0.5301 0.2326 0.0376 0.091 Uiso 1.00 1 c R . .
H(12) H 0.5124 0.2539 0.1726 0.092 Uiso 1.00 1 c R . .
H(13) H 0.3130 0.2017 -0.1034 0.085 Uiso 1.00 1 c R . .
H(14) H 0.2630 0.2650 -0.1815 0.085 Uiso 1.00 1 c R . .
H(15) H 0.3932 0.2387 -0.1569 0.085 Uiso 1.00 1 c R . .
H(16) H -0.0652 0.1299 0.4378 0.074 Uiso 1.00 1 c R . .
H(17) H 0.0652 0.1186 0.4394 0.074 Uiso 1.00 1 c R . .
H(18) H -0.0112 0.1894 0.5292 0.074 Uiso 1.00 1 c R . .
H(19) H -0.0141 0.3438 0.5616 0.097 Uiso 1.00 1 c R . .
H(20) H -0.1058 0.4094 0.5103 0.097 Uiso 1.00 1 c R . .
H(21) H -0.1400 0.3406 0.5511 0.097 Uiso 1.00 1 c R . .
H(22) H -0.0975 0.4471 0.3114 0.136 Uiso 1.00 1 c R . .
H(23) H -0.1605 0.4173 0.1961 0.136 Uiso 1.00 1 c R . .
H(24) H -0.2172 0.4340 0.3168 0.136 Uiso 1.00 1 c R . .
H(25) H -0.1308 0.3075 0.0510 0.145 Uiso 1.00 1 c R . .
H(26) H -0.0321 0.2280 0.0196 0.145 Uiso 1.00 1 c R . .
H(27) H -0.1532 0.2224 0.0394 0.145 Uiso 1.00 1 c R . .
H(28) H -0.0451 0.0714 0.1925 0.100 Uiso 1.00 1 c R . .
H(29) H -0.0005 0.0980 0.0911 0.100 Uiso 1.00 1 c R . .
H(30) H 0.0814 0.0720 0.1924 0.100 Uiso 1.00 1 c R . .
H(31) H 0.4399 0.2062 0.4280 0.095 Uiso 1.00 1 c R . .
H(32) H 0.4080 0.1860 0.2952 0.095 Uiso 1.00 1 c R . .
H(33) H 0.3801 0.2766 0.3647 0.095 Uiso 1.00 1 c R . .
H(34) H 0.3004 0.2486 0.6018 0.097 Uiso 1.00 1 c R . .
H(35) H 0.2167 0.3248 0.5658 0.097 Uiso 1.00 1 c R . .
H(36) H 0.1709 0.2557 0.5910 0.097 Uiso 1.00 1 c R . .
H(37) H 0.2092 0.0971 0.4293 0.098 Uiso 1.00 1 c R . .
H(38) H 0.3021 0.0746 0.3352 0.098 Uiso 1.00 1 c R . .
H(39) H 0.3342 0.0946 0.4680 0.098 Uiso 1.00 1 c R . .
H(40) H 0.7415 0.1052 0.8576 0.087 Uiso 1.00 1 c R . .
H(41) H 0.6498 0.0267 0.9349 0.108 Uiso 1.00 1 c R . .
H(42) H 0.4875 -0.0039 0.8408 0.108 Uiso 1.00 1 c R . .
H(43) H 0.4177 0.0425 0.6696 0.099 Uiso 1.00 1 c R . .
H(44) H 0.5073 0.1218 0.5971 0.075 Uiso 1.00 1 c R . .
H(45) H 0.6781 0.2783 0.9016 0.077 Uiso 1.00 1 c R . .
H(46) H 0.5543 0.3982 1.0022 0.100 Uiso 1.00 1 c R . .
H(47) H 0.4058 0.4738 0.9026 0.111 Uiso 1.00 1 c R . .
H(48) H 0.3812 0.4278 0.7033 0.102 Uiso 1.00 1 c R . .
H(49) H 0.5043 0.3071 0.6017 0.076 Uiso 1.00 1 c R . .
H(50) H 0.6819 0.2923 0.5245 0.071 Uiso 1.00 1 c R . .
H(51) H 0.6942 0.2755 0.3232 0.086 Uiso 1.00 1 c R . .
H(52) H 0.7108 0.1458 0.1997 0.090 Uiso 1.00 1 c R . .
H(53) H 0.7113 0.0355 0.2822 0.079 Uiso 1.00 1 c R . .
H(54) H 0.6965 0.0545 0.4849 0.067 Uiso 1.00 1 c R . .
H(55) H 0.8258 0.2943 0.7692 0.065 Uiso 1.00 1 c R . .
H(56) H 1.0195 0.2719 0.8099 0.082 Uiso 1.00 1 c R . .
H(57) H 1.1404 0.1384 0.7738 0.094 Uiso 1.00 1 c R . .
H(58) H 1.0627 0.0290 0.6919 0.097 Uiso 1.00 1 c R . .
H(59) H 0.8700 0.0521 0.6552 0.077 Uiso 1.00 1 c R . .

loop_
_atom_site_aniso_label
_atom_site_aniso_U_11
_atom_site_aniso_U_22
_atom_site_aniso_U_33
_atom_site_aniso_U_12
_atom_site_aniso_U_13
_atom_site_aniso_U_23
W(1) 0.0438 0.0421 0.0503 -0.0080 0.0106 0.0185
Rh(1) 0.0392 0.0421 0.0384 -0.0090 0.0034 0.0161
S(1) 0.0539 0.0441 0.0436 -0.0135 0.0085 0.0102
S(2) 0.0785 0.0459 0.0602 -0.0219 0.0251 0.0010
P(1) 0.0467 0.0620 0.0409 -0.0132 -0.0039 0.0175
O(1) 0.0444 0.0804 0.0856 -0.0043 0.0090 0.0500
C(1) 0.0538 0.0577 0.0734 -0.0123 0.0163 0.0335
C(2) 0.0676 0.0473 0.1024 -0.0221 0.0333 0.0151
C(3) 0.0660 0.0811 0.0621 -0.0430 0.0131 0.0068
C(4) 0.0425 0.0623 0.0538 -0.0141 0.0089 0.0194
C(5) 0.0484 0.0544 0.0507 -0.0087 0.0124 0.0227
C(6) 0.0732 0.0987 0.1182 0.0011 0.0202 0.0793
C(7) 0.1454 0.0440 0.1777 -0.0294 0.0831 0.0000
C(8) 0.1229 0.1547 0.0851 -0.1002 0.0126 -0.0131
C(9) 0.0470 0.1028 0.0787 -0.0020 0.0076 0.0431
C(10) 0.0734 0.0815 0.0569 -0.0157 0.0170 0.0154
C(11) 0.0413 0.0520 0.0492 -0.0115 0.0068 0.0191
C(12) 0.0460 0.0518 0.0616 -0.0045 0.0183 0.0216
C(13) 0.0382 0.0700 0.0926 -0.0029 0.0073 0.0517
C(14) 0.0421 0.0966 0.0638 -0.0251 -0.0087 0.0437
C(15) 0.0482 0.0673 0.0516 -0.0253 0.0006 0.0222
C(16) 0.0624 0.0609 0.0618 -0.0129 0.0092 0.0321
C(17) 0.0782 0.0679 0.0947 -0.0120 0.0408 0.0072
C(18) 0.0682 0.0926 0.1791 0.0148 0.0300 0.0935
C(19) 0.0912 0.1893 0.0830 -0.0750 -0.0371 0.0834
C(20) 0.0945 0.0894 0.0658 -0.0534 0.0123 0.0011
C(21) 0.0524 0.1191 0.0669 -0.0284 -0.0113 0.0375
C(22) 0.0812 0.1138 0.0467 -0.0307 -0.0104 0.0130
C(23) 0.0633 0.0721 0.1101 -0.0009 -0.0055 0.0391
C(24) 0.0545 0.0383 0.0587 -0.0159 0.0098 0.0055
C(25) 0.0914 0.0658 0.0605 -0.0369 0.0022 0.0177
C(26) 0.1229 0.0747 0.0718 -0.0409 0.0149 0.0229
C(27) 0.0941 0.0715 0.1049 -0.0370 0.0353 0.0181
C(28) 0.0678 0.0679 0.1112 -0.0334 0.0153 0.0184
C(29) 0.0497 0.0501 0.0883 -0.0157 0.0080 0.0150
C(30) 0.0457 0.0431 0.0662 -0.0183 0.0083 0.0085
C(31) 0.0678 0.0581 0.0658 -0.0262 0.0175 -0.0010
C(32) 0.0903 0.0733 0.0872 -0.0458 0.0370 -0.0187
C(33) 0.0832 0.0494 0.1438 -0.0235 0.0491 -0.0154
C(34) 0.0652 0.0528 0.1383 -0.0045 0.0187 0.0151
C(35) 0.0553 0.0486 0.0858 -0.0122 0.0041 0.0099
C(36) 0.0327 0.0505 0.0568 -0.0121 -0.0053 0.0146
C(37) 0.0445 0.0673 0.0665 -0.0194 -0.0058 0.0230
C(38) 0.0484 0.0975 0.0703 -0.0205 -0.0054 0.0419
C(39) 0.0499 0.1225 0.0536 -0.0206 -0.0060 0.0266
C(40) 0.0502 0.0887 0.0586 -0.0204 0.0005 0.0031
C(41) 0.0478 0.0614 0.0577 -0.0164 -0.0036 0.0094
C(42) 0.0490 0.0470 0.0439 -0.0181 -0.0034 0.0141
C(43) 0.0566 0.0539 0.0522 -0.0243 0.0023 0.0056
C(44) 0.0667 0.0830 0.0552 -0.0437 -0.0019 0.0043
C(45) 0.0485 0.1059 0.0804 -0.0268 -0.0186 0.0474
C(46) 0.0496 0.0721 0.1198 -0.0113 -0.0149 0.0511
C(47) 0.0511 0.0485 0.0921 -0.0166 -0.0116 0.0274
B(1) 0.0402 0.0418 0.0533 -0.0120 0.0004 0.0108

loop_
_atom_type_symbol
_atom_type_description
_atom_type_scat_dispersion_real
_atom_type_scat_dispersion_imag
_atom_type_scat_source
C C 0.003 0.002
;
International Tables for Crystallography
(1992, Vol. C, Tables 4.2.6.8 and 6.1.1.4)
;
H H 0.000 0.000
;
International Tables for Crystallography
(1992, Vol. C, Table 6.1.1.4)
;
B B 0.001 0.001
;
International Tables for Crystallography
(1992, Vol. C, Tables 4.2.6.8 and 6.1.1.4)
;
O O 0.011 0.006
;
International Tables for Crystallography
(1992, Vol. C, Tables 4.2.6.8 and 6.1.1.4)
;
P P 0.102 0.094
;
International Tables for Crystallography
(1992, Vol. C, Tables 4.2.6.8 and 6.1.1.4)
;
S S 0.125 0.123
;
International Tables for Crystallography
(1992, Vol. C, Tables 4.2.6.8 and 6.1.1.4)
;
Rh Rh -1.118 0.919
;
International Tables for Crystallography
(1992, Vol. C, Tables 4.2.6.8 and 6.1.1.4)
;
W W -0.849 6.872
;
International Tables for Crystallography
(1992, Vol. C, Tables 4.2.6.8 and 6.1.1.4)
;

loop_
_geom_angle_atom_site_label_1
_geom_angle_atom_site_label_2
_geom_angle_atom_site_label_3
_geom_angle
_geom_angle_publ_flag
_geom_angle_site_symmetry_1
_geom_angle_site_symmetry_2
_geom_angle_site_symmetry_3
Rh(1) W(1) S(1) 54.05(2) yes . . .
Rh(1) W(1) S(2) 53.92(3) yes . . .
Rh(1) W(1) O(1) 93.68(13) yes . . .
Rh(1) W(1) C(1) 174.54(11) yes . . .
Rh(1) W(1) C(2) 150.82(14) yes . . .
Rh(1) W(1) C(3) 128.01(13) yes . . .
Rh(1) W(1) C(5) 144.35(11) yes . . .
S(1) W(1) S(2) 101.00(4) yes . . .
S(1) W(1) O(1) 106.54(12) yes . . .
S(1) W(1) C(1) 122.86(10) yes . . .
S(1) W(1) C(2) 143.43(11) yes . . .
S(1) W(1) C(3) 114.76(12) yes . . .
S(1) W(1) C(5) 90.94(11) yes . . .
S(2) W(1) O(1) 105.96(11) yes . . .
S(2) W(1) C(1) 131.11(11) yes . . .
S(2) W(1) C(2) 97.11(14) yes . . .
S(2) W(1) C(3) 87.29(12) yes . . .
S(2) W(1) C(5) 142.82(11) yes . . .
O(1) W(1) C(1) 82.88(17) yes . . .
O(1) W(1) C(2) 98.50(18) yes . . .
O(1) W(1) C(3) 133.20(18) yes . . .
O(1) W(1) C(5) 104.03(15) yes . . .
C(1) W(1) C(2) 34.49(18) yes . . .
C(1) W(1) C(3) 56.87(17) yes . . .
C(1) W(1) C(5) 34.10(14) yes . . .
C(2) W(1) C(3) 34.72(18) yes . . .
C(2) W(1) C(5) 56.82(16) yes . . .
C(3) W(1) C(5) 55.95(15) yes . . .
W(1) Rh(1) S(1) 49.87(2) yes . . .
W(1) Rh(1) S(2) 50.24(3) yes . . .
W(1) Rh(1) P(1) 106.12(3) yes . . .
W(1) Rh(1) C(11) 159.10(10) yes . . .
W(1) Rh(1) C(12) 133.35(12) yes . . .
W(1) Rh(1) C(13) 100.47(16) yes . . .
W(1) Rh(1) C(14) 97.45(15) yes . . .
W(1) Rh(1) C(15) 126.06(12) yes . . .
S(1) Rh(1) S(2) 94.00(4) yes . . .
S(1) Rh(1) P(1) 88.68(3) yes . . .
S(1) Rh(1) C(11) 128.88(9) yes . . .
S(1) Rh(1) C(12) 157.33(11) yes . . .
S(1) Rh(1) C(13) 124.91(14) yes . . .
S(1) Rh(1) C(14) 95.20(12) yes . . .
S(1) Rh(1) C(15) 96.19(11) yes . . .
S(2) Rh(1) P(1) 86.43(4) yes . . .
S(2) Rh(1) C(11) 137.11(9) yes . . .
S(2) Rh(1) C(12) 101.78(12) yes . . .
S(2) Rh(1) C(13) 94.89(14) yes . . .
S(2) Rh(1) C(14) 120.88(15) yes . . .
S(2) Rh(1) C(15) 156.90(11) yes . . .
P(1) Rh(1) C(11) 94.45(10) yes . . .
P(1) Rh(1) C(12) 108.28(12) yes . . .
P(1) Rh(1) C(13) 146.07(15) yes . . .
P(1) Rh(1) C(14) 151.92(16) yes . . .
P(1) Rh(1) C(15) 114.43(12) yes . . .
C(11) Rh(1) C(12) 37.59(15) yes . . .
C(11) Rh(1) C(13) 62.12(18) yes . . .
C(11) Rh(1) C(14) 61.73(18) yes . . .
C(11) Rh(1) C(15) 37.26(15) yes . . .
C(12) Rh(1) C(13) 38.24(19) yes . . .
C(12) Rh(1) C(14) 62.74(16) yes . . .
C(12) Rh(1) C(15) 63.45(15) yes . . .
C(13) Rh(1) C(14) 36.39(17) yes . . .
C(13) Rh(1) C(15) 62.36(17) yes . . .
C(14) Rh(1) C(15) 37.5(2) yes . . .
W(1) S(1) Rh(1) 76.08(2) yes . . .
W(1) S(2) Rh(1) 75.85(3) yes . . .
Rh(1) P(1) C(21) 117.11(19) yes . . .
Rh(1) P(1) C(22) 112.71(17) yes . . .
Rh(1) P(1) C(23) 115.67(18) yes . . .
C(21) P(1) C(22) 103.8(2) yes . . .
C(21) P(1) C(23) 102.2(2) yes . . .
C(22) P(1) C(23) 103.7(2) yes . . .
W(1) C(1) C(2) 72.2(3) yes . . .
W(1) C(1) C(5) 73.2(3) yes . . .
W(1) C(1) C(6) 120.3(3) yes . . .
C(2) C(1) C(5) 107.5(4) yes . . .
C(2) C(1) C(6) 126.5(4) yes . . .
C(5) C(1) C(6) 126.0(4) yes . . .
W(1) C(2) C(1) 73.3(3) yes . . .
W(1) C(2) C(3) 76.7(3) yes . . .
W(1) C(2) C(7) 121.9(4) yes . . .
C(1) C(2) C(3) 108.2(3) yes . . .
C(1) C(2) C(7) 126.1(5) yes . . .
C(3) C(2) C(7) 125.2(5) yes . . .
W(1) C(3) C(2) 68.6(3) yes . . .
W(1) C(3) C(4) 74.3(3) yes . . .
W(1) C(3) C(8) 127.3(4) yes . . .
C(2) C(3) C(4) 107.0(4) yes . . .
C(2) C(3) C(8) 125.9(4) yes . . .
C(4) C(3) C(8) 126.7(4) yes . . .
C(3) C(4) C(5) 108.0(3) yes . . .
C(3) C(4) C(9) 128.2(4) yes . . .
C(5) C(4) C(9) 123.6(3) yes . . .
W(1) C(5) C(1) 72.7(2) yes . . .
W(1) C(5) C(4) 77.0(2) yes . . .
W(1) C(5) C(10) 124.0(3) yes . . .
C(1) C(5) C(4) 109.1(3) yes . . .
C(1) C(5) C(10) 126.0(4) yes . . .
C(4) C(5) C(10) 124.2(3) yes . . .
Rh(1) C(11) C(12) 69.7(2) yes . . .
Rh(1) C(11) C(15) 70.3(2) yes . . .
Rh(1) C(11) C(16) 133.1(2) yes . . .
C(12) C(11) C(15) 108.8(4) yes . . .
C(12) C(11) C(16) 125.8(3) yes . . .
C(15) C(11) C(16) 124.8(3) yes . . .
Rh(1) C(12) C(11) 72.7(2) yes . . .
Rh(1) C(12) C(13) 72.5(2) yes . . .
Rh(1) C(12) C(17) 128.6(3) yes . . .
C(11) C(12) C(13) 106.5(3) yes . . .
C(11) C(12) C(17) 126.6(4) yes . . .
C(13) C(12) C(17) 126.0(4) yes . . .
Rh(1) C(13) C(12) 69.3(2) yes . . .
Rh(1) C(13) C(14) 72.8(2) yes . . .
Rh(1) C(13) C(18) 126.6(4) yes . . .
C(12) C(13) C(14) 108.6(4) yes . . .
C(12) C(13) C(18) 124.0(4) yes . . .
C(14) C(13) C(18) 127.3(5) yes . . .
Rh(1) C(14) C(13) 70.8(2) yes . . .
Rh(1) C(14) C(15) 69.1(2) yes . . .
Rh(1) C(14) C(19) 128.9(4) yes . . .
C(13) C(14) C(15) 108.0(4) yes . . .
C(13) C(14) C(19) 127.4(5) yes . . .
C(15) C(14) C(19) 124.4(4) yes . . .
Rh(1) C(15) C(11) 72.4(2) yes . . .
Rh(1) C(15) C(14) 73.4(3) yes . . .
Rh(1) C(15) C(20) 126.6(3) yes . . .
C(11) C(15) C(14) 107.7(3) yes . . .
C(11) C(15) C(20) 126.9(4) yes . . .
C(14) C(15) C(20) 124.9(4) yes . . .
C(25) C(24) C(29) 114.8(5) yes . . .
C(25) C(24) B(1) 123.4(4) yes . . .
C(29) C(24) B(1) 121.3(4) yes . . .
C(24) C(25) C(26) 123.0(5) yes . . .
C(25) C(26) C(27) 119.3(5) yes . . .
C(26) C(27) C(28) 120.0(6) yes . . .
C(27) C(28) C(29) 119.5(5) yes . . .
C(24) C(29) C(28) 123.4(5) yes . . .
C(31) C(30) C(35) 114.9(3) yes . . .
C(31) C(30) B(1) 120.8(3) yes . . .
C(35) C(30) B(1) 123.9(3) yes . . .
C(30) C(31) C(32) 122.5(4) yes . . .
C(31) C(32) C(33) 120.6(5) yes . . .
C(32) C(33) C(34) 118.8(5) yes . . .
C(33) C(34) C(35) 120.7(5) yes . . .
C(30) C(35) C(34) 122.5(5) yes . . .
C(37) C(36) C(41) 114.2(4) yes . . .
C(37) C(36) B(1) 121.9(3) yes . . .
C(41) C(36) B(1) 123.4(4) yes . . .
C(36) C(37) C(38) 123.8(4) yes . . .
C(37) C(38) C(39) 119.6(6) yes . . .
C(38) C(39) C(40) 119.1(5) yes . . .
C(39) C(40) C(41) 120.0(4) yes . . .
C(36) C(41) C(40) 123.3(5) yes . . .
C(43) C(42) C(47) 114.1(3) yes . . .
C(43) C(42) B(1) 124.9(3) yes . . .
C(47) C(42) B(1) 120.7(3) yes . . .
C(42) C(43) C(44) 123.1(4) yes . . .
C(43) C(44) C(45) 120.5(5) yes . . .
C(44) C(45) C(46) 118.2(4) yes . . .
C(45) C(46) C(47) 120.4(4) yes . . .
C(42) C(47) C(46) 123.7(4) yes . . .
C(24) B(1) C(30) 102.8(3) yes . . .
C(24) B(1) C(36) 113.4(3) yes . . .
C(24) B(1) C(42) 111.2(3) yes . . .
C(30) B(1) C(36) 112.5(3) yes . . .
C(30) B(1) C(42) 113.0(3) yes . . .
C(36) B(1) C(42) 104.3(3) yes . . .
C(1) C(6) H(1) 110.1 no . . .
C(1) C(6) H(2) 109.3 no . . .
C(1) C(6) H(3) 108.9 no . . .
H(1) C(6) H(2) 109.5 no . . .
H(1) C(6) H(3) 109.5 no . . .
H(2) C(6) H(3) 109.5 no . . .
C(2) C(7) H(4) 109.4 no . . .
C(2) C(7) H(5) 109.3 no . . .
C(2) C(7) H(6) 109.7 no . . .
H(4) C(7) H(5) 109.5 no . . .
H(4) C(7) H(6) 109.5 no . . .
H(5) C(7) H(6) 109.5 no . . .
C(3) C(8) H(7) 108.9 no . . .
C(3) C(8) H(8) 109.8 no . . .
C(3) C(8) H(9) 109.7 no . . .
H(7) C(8) H(8) 109.5 no . . .
H(7) C(8) H(9) 109.5 no . . .
H(8) C(8) H(9) 109.5 no . . .
C(4) C(9) H(10) 109.3 no . . .
C(4) C(9) H(11) 109.4 no . . .
C(4) C(9) H(12) 109.7 no . . .
H(10) C(9) H(11) 109.5 no . . .
H(10) C(9) H(12) 109.5 no . . .
H(11) C(9) H(12) 109.5 no . . .
C(5) C(10) H(13) 109.5 no . . .
C(5) C(10) H(14) 109.5 no . . .
C(5) C(10) H(15) 109.5 no . . .
H(13) C(10) H(14) 109.5 no . . .
H(13) C(10) H(15) 109.5 no . . .
H(14) C(10) H(15) 109.5 no . . .
C(11) C(16) H(16) 109.0 no . . .
C(11) C(16) H(17) 109.7 no . . .
C(11) C(16) H(18) 109.6 no . . .
H(16) C(16) H(17) 109.5 no . . .
H(16) C(16) H(18) 109.5 no . . .
H(17) C(16) H(18) 109.5 no . . .
C(12) C(17) H(19) 109.1 no . . .
C(12) C(17) H(20) 109.6 no . . .
C(12) C(17) H(21) 109.6 no . . .
H(19) C(17) H(20) 109.5 no . . .
H(19) C(17) H(21) 109.5 no . . .
H(20) C(17) H(21) 109.5 no . . .
C(13) C(18) H(22) 109.4 no . . .
C(13) C(18) H(23) 109.5 no . . .
C(13) C(18) H(24) 109.5 no . . .
H(22) C(18) H(23) 109.5 no . . .
H(22) C(18) H(24) 109.5 no . . .
H(23) C(18) H(24) 109.5 no . . .
C(14) C(19) H(25) 110.0 no . . .
C(14) C(19) H(26) 109.1 no . . .
C(14) C(19) H(27) 109.3 no . . .
H(25) C(19) H(26) 109.5 no . . .
H(25) C(19) H(27) 109.5 no . . .
H(26) C(19) H(27) 109.5 no . . .
C(15) C(20) H(28) 109.8 no . . .
C(15) C(20) H(29) 109.8 no . . .
C(15) C(20) H(30) 108.8 no . . .
H(28) C(20) H(29) 109.5 no . . .
H(28) C(20) H(30) 109.5 no . . .
H(29) C(20) H(30) 109.5 no . . .
P(1) C(21) H(31) 109.5 no . . .
P(1) C(21) H(32) 109.5 no . . .
P(1) C(21) H(33) 109.4 no . . .
H(31) C(21) H(32) 109.5 no . . .
H(31) C(21) H(33) 109.5 no . . .
H(32) C(21) H(33) 109.5 no . . .
P(1) C(22) H(34) 109.6 no . . .
P(1) C(22) H(35) 109.6 no . . .
P(1) C(22) H(36) 109.2 no . . .
H(34) C(22) H(35) 109.5 no . . .
H(34) C(22) H(36) 109.5 no . . .
H(35) C(22) H(36) 109.5 no . . .
P(1) C(23) H(37) 109.2 no . . .
P(1) C(23) H(38) 109.5 no . . .
P(1) C(23) H(39) 109.7 no . . .
H(37) C(23) H(38) 109.5 no . . .
H(37) C(23) H(39) 109.5 no . . .
H(38) C(23) H(39) 109.5 no . . .
C(24) C(25) H(40) 118.0 no . . .
C(26) C(25) H(40) 119.1 no . . .
C(25) C(26) H(41) 120.4 no . . .
C(27) C(26) H(41) 120.3 no . . .
C(26) C(27) H(42) 120.0 no . . .
C(28) C(27) H(42) 120.0 no . . .
C(27) C(28) H(43) 120.1 no . . .
C(29) C(28) H(43) 120.4 no . . .
C(24) C(29) H(44) 118.0 no . . .
C(28) C(29) H(44) 118.6 no . . .
C(30) C(31) H(45) 118.1 no . . .
C(32) C(31) H(45) 119.4 no . . .
C(31) C(32) H(46) 119.9 no . . .
C(33) C(32) H(46) 119.4 no . . .
C(32) C(33) H(47) 120.8 no . . .
C(34) C(33) H(47) 120.5 no . . .
C(33) C(34) H(48) 119.6 no . . .
C(35) C(34) H(48) 119.7 no . . .
C(30) C(35) H(49) 118.1 no . . .
C(34) C(35) H(49) 119.5 no . . .
C(36) C(37) H(50) 117.8 no . . .
C(38) C(37) H(50) 118.4 no . . .
C(37) C(38) H(51) 120.2 no . . .
C(39) C(38) H(51) 120.2 no . . .
C(38) C(39) H(52) 120.2 no . . .
C(40) C(39) H(52) 120.7 no . . .
C(39) C(40) H(53) 120.0 no . . .
C(41) C(40) H(53) 120.0 no . . .
C(36) C(41) H(54) 118.0 no . . .
C(40) C(41) H(54) 118.7 no . . .
C(42) C(43) H(55) 118.0 no . . .
C(44) C(43) H(55) 118.9 no . . .
C(43) C(44) H(56) 120.0 no . . .
C(45) C(44) H(56) 119.6 no . . .
C(44) C(45) H(57) 121.0 no . . .
C(46) C(45) H(57) 120.8 no . . .
C(45) C(46) H(58) 119.7 no . . .
C(47) C(46) H(58) 119.8 no . . .
C(42) C(47) H(59) 117.7 no . . .
C(46) C(47) H(59) 118.6 no . . .

loop_
_geom_bond_atom_site_label_1
_geom_bond_atom_site_label_2
_geom_bond_distance
_geom_bond_publ_flag
_geom_bond_site_symmetry_1
_geom_bond_site_symmetry_2
W(1) Rh(1) 2.8635(4) yes . .
W(1) S(1) 2.2555(10) yes . .
W(1) S(2) 2.2700(12) yes . .
W(1) O(1) 1.723(2) yes . .
W(1) C(1) 2.376(5) yes . .
W(1) C(2) 2.361(6) yes . .
W(1) C(3) 2.468(6) yes . .
W(1) C(5) 2.383(4) yes . .
Rh(1) S(1) 2.3884(10) yes . .
Rh(1) S(2) 2.3866(14) yes . .
Rh(1) P(1) 2.3104(11) yes . .
Rh(1) C(11) 2.231(4) yes . .
Rh(1) C(12) 2.191(4) yes . .
Rh(1) C(13) 2.234(4) yes . .
Rh(1) C(14) 2.259(4) yes . .
Rh(1) C(15) 2.203(5) yes . .
P(1) C(21) 1.808(5) yes . .
P(1) C(22) 1.808(4) yes . .
P(1) C(23) 1.813(5) yes . .
C(1) C(2) 1.404(7) yes . .
C(1) C(5) 1.395(5) yes . .
C(1) C(6) 1.497(7) yes . .
C(2) C(3) 1.445(7) yes . .
C(2) C(7) 1.518(6) yes . .
C(3) C(4) 1.396(6) yes . .
C(3) C(8) 1.498(8) yes . .
C(4) C(5) 1.419(6) yes . .
C(4) C(9) 1.509(6) yes . .
C(5) C(10) 1.501(6) yes . .
C(11) C(12) 1.425(5) yes . .
C(11) C(15) 1.416(5) yes . .
C(11) C(16) 1.494(7) yes . .
C(12) C(13) 1.450(7) yes . .
C(12) C(17) 1.490(6) yes . .
C(13) C(14) 1.403(6) yes . .
C(13) C(18) 1.508(7) yes . .
C(14) C(15) 1.436(7) yes . .
C(14) C(19) 1.503(7) yes . .
C(15) C(20) 1.498(6) yes . .
C(24) C(25) 1.388(7) yes . .
C(24) C(29) 1.404(6) yes . .
C(24) B(1) 1.642(7) yes . .
C(25) C(26) 1.406(9) yes . .
C(26) C(27) 1.370(9) yes . .
C(27) C(28) 1.382(9) yes . .
C(28) C(29) 1.380(9) yes . .
C(30) C(31) 1.395(6) yes . .
C(30) C(35) 1.389(6) yes . .
C(30) B(1) 1.651(5) yes . .
C(31) C(32) 1.384(6) yes . .
C(32) C(33) 1.372(9) yes . .
C(33) C(34) 1.352(10) yes . .
C(34) C(35) 1.395(6) yes . .
C(36) C(37) 1.401(7) yes . .
C(36) C(41) 1.394(5) yes . .
C(36) B(1) 1.635(6) yes . .
C(37) C(38) 1.381(7) yes . .
C(38) C(39) 1.386(8) yes . .
C(39) C(40) 1.374(9) yes . .
C(40) C(41) 1.395(7) yes . .
C(42) C(43) 1.396(6) yes . .
C(42) C(47) 1.400(5) yes . .
C(42) B(1) 1.637(6) yes . .
C(43) C(44) 1.385(6) yes . .
C(44) C(45) 1.382(7) yes . .
C(45) C(46) 1.379(8) yes . .
C(46) C(47) 1.372(6) yes . .
C(6) H(1) 0.950 no . .
C(6) H(2) 0.950 no . .
C(6) H(3) 0.950 no . .
C(7) H(4) 0.950 no . .
C(7) H(5) 0.950 no . .
C(7) H(6) 0.950 no . .
C(8) H(7) 0.950 no . .
C(8) H(8) 0.950 no . .
C(8) H(9) 0.950 no . .
C(9) H(10) 0.950 no . .
C(9) H(11) 0.950 no . .
C(9) H(12) 0.950 no . .
C(10) H(13) 0.950 no . .
C(10) H(14) 0.950 no . .
C(10) H(15) 0.950 no . .
C(16) H(16) 0.950 no . .
C(16) H(17) 0.950 no . .
C(16) H(18) 0.950 no . .
C(17) H(19) 0.950 no . .
C(17) H(20) 0.950 no . .
C(17) H(21) 0.950 no . .
C(18) H(22) 0.950 no . .
C(18) H(23) 0.950 no . .
C(18) H(24) 0.950 no . .
C(19) H(25) 0.950 no . .
C(19) H(26) 0.950 no . .
C(19) H(27) 0.950 no . .
C(20) H(28) 0.950 no . .
C(20) H(29) 0.950 no . .
C(20) H(30) 0.950 no . .
C(21) H(31) 0.950 no . .
C(21) H(32) 0.950 no . .
C(21) H(33) 0.950 no . .
C(22) H(34) 0.950 no . .
C(22) H(35) 0.950 no . .
C(22) H(36) 0.950 no . .
C(23) H(37) 0.950 no . .
C(23) H(38) 0.950 no . .
C(23) H(39) 0.950 no . .
C(25) H(40) 0.950 no . .
C(26) H(41) 0.950 no . .
C(27) H(42) 0.950 no . .
C(28) H(43) 0.950 no . .
C(29) H(44) 0.950 no . .
C(31) H(45) 0.950 no . .
C(32) H(46) 0.950 no . .
C(33) H(47) 0.950 no . .
C(34) H(48) 0.950 no . .
C(35) H(49) 0.950 no . .
C(37) H(50) 0.950 no . .
C(38) H(51) 0.950 no . .
C(39) H(52) 0.950 no . .
C(40) H(53) 0.950 no . .
C(41) H(54) 0.950 no . .
C(43) H(55) 0.950 no . .
C(44) H(56) 0.950 no . .
C(45) H(57) 0.950 no . .
C(46) H(58) 0.950 no . .
C(47) H(59) 0.950 no . .
